data_7715905
loop_
_publ_author_name
'Bhunia, Pradip'
'Maity, Souvik'
'Ghosh, Tanmoy Kumar'
'Mondal, Arpan'
'Mayans, J&#xfa;lia'
'Ghosh, Ashutosh'

_publ_section_title
;
 Cu(II)-Ln(III) (Ln = Gd, Tb and Dy) complexes of an unsymmetrical
 N<sub>2</sub>O<sub>3</sub> donor ligand: field induced SMM behaviour of
 Cu(II)-Tb(III) complexes.
;
_journal_issue 21
_journal_name_full 'Dalton transactions (Cambridge, England : 2003)'
_journal_page_first 9171
_journal_page_last 9182
_journal_paper_doi 10.1039/d4dt00304g
_journal_volume 53
_journal_year 2024
_chemical_formula_moiety 'C16.998 H17.998 Cu Dy N5 O13, C17 H16 Cu N2 O3'
_chemical_formula_sum 'C33.998 H33.998 Cu2 Dy N7 O16'
_chemical_formula_weight 1086.242
_space_group_crystal_system monoclinic
_space_group_IT_number 14
_space_group_name_Hall '-P 2yn'
_space_group_name_H-M_alt 'P 1 21/n 1'
_symmetry_Int_Tables_number 14
_atom_sites_solution_primary iterative
_audit_creation_date 2024-01-14
_audit_creation_method
;
Olex2 1.5
(compiled 2021.07.19 svn.r715e62df for OlexSys, GUI svn.r6380)
;
_audit_update_record
;
2024-04-19 deposited with the CCDC.	2024-05-01 downloaded from the CCDC.
;
_cell_angle_alpha 90
_cell_angle_beta 101.830(3)
_cell_angle_gamma 90
_cell_formula_units_Z 4
_cell_length_a 10.2493(10)
_cell_length_b 21.151(2)
_cell_length_c 18.4526(18)
_cell_measurement_reflns_used 6855
_cell_measurement_temperature 273(2)
_cell_measurement_theta_max 25.0
_cell_measurement_theta_min 2.26
_cell_volume 3915.2(7)
_computing_cell_refinement 'Bruker SAINT'
_computing_data_collection 'Bruker APEX2'
_computing_data_reduction 'Bruker SAINT'
_computing_molecular_graphics 'Olex2 1.5 (Dolomanov et al., 2009)'
_computing_publication_material 'Olex2 1.5 (Dolomanov et al., 2009)'
_computing_structure_refinement 'olex2.refine 1.5 (Bourhis et al., 2015)'
_computing_structure_solution 'olex2.solve 1.5 (Bourhis et al., 2015)'
_diffrn_ambient_temperature 273(2)
_diffrn_measured_fraction_theta_full 0.9958
_diffrn_measured_fraction_theta_max 0.9958
_diffrn_measurement_device_type 'Bruker APEX-II CCD'
_diffrn_measurement_method '\f and \w scans'
_diffrn_radiation_type 'Mo K\a'
_diffrn_radiation_wavelength 0.71073
_diffrn_reflns_av_R_equivalents 0.0607
_diffrn_reflns_av_unetI/netI 0.0732
_diffrn_reflns_Laue_measured_fraction_full 0.9958
_diffrn_reflns_Laue_measured_fraction_max 0.9958
_diffrn_reflns_limit_h_max 13
_diffrn_reflns_limit_h_min -13
_diffrn_reflns_limit_k_max 27
_diffrn_reflns_limit_k_min -26
_diffrn_reflns_limit_l_max 22
_diffrn_reflns_limit_l_min -23
_diffrn_reflns_number 28624
_diffrn_reflns_point_group_measured_fraction_full 0.9958
_diffrn_reflns_point_group_measured_fraction_max 0.9958
_diffrn_reflns_theta_full 24.9988
_diffrn_reflns_theta_max 25.00
_diffrn_reflns_theta_min 2.26
_exptl_absorpt_coefficient_mu 3.047
_exptl_absorpt_correction_T_max 0.615
_exptl_absorpt_correction_T_min 0.330
_exptl_absorpt_correction_type empirical
_exptl_absorpt_process_details sadabs
_exptl_crystal_colour brown
_exptl_crystal_density_diffrn 1.843
_exptl_crystal_description block
_exptl_crystal_F_000 2159.955
_exptl_crystal_size_max 0.42
_exptl_crystal_size_mid 0.31
_exptl_crystal_size_min 0.16
_refine_diff_density_max 3.0056
_refine_diff_density_min -4.0679
_refine_diff_density_rms 0.2629
_refine_ls_d_res_high 0.8409
_refine_ls_d_res_low 9.0303
_refine_ls_goodness_of_fit_ref 1.0843
_refine_ls_hydrogen_treatment constr
_refine_ls_matrix_type full
_refine_ls_number_constraints 97
_refine_ls_number_parameters 689
_refine_ls_number_reflns 6856
_refine_ls_number_restraints 658
_refine_ls_restrained_S_all 1.0308
_refine_ls_R_factor_all 0.1367
_refine_ls_R_factor_gt 0.0982
_refine_ls_shift/su_max 0.0014
_refine_ls_shift/su_mean 0.0001
_refine_ls_structure_factor_coef Fsqd
_refine_ls_weighting_details 'w=1/[\s^2^(Fo^2^)+(0.0547P)^2^+83.1994P] where P=(Fo^2^+2Fc^2^)/3'
_refine_ls_weighting_scheme calc
_refine_ls_wR_factor_gt 0.2133
_refine_ls_wR_factor_ref 0.2372
_reflns_Friedel_coverage 0.0
_reflns_limit_h_max 9
_reflns_limit_h_min -12
_reflns_limit_k_max 25
_reflns_limit_k_min 0
_reflns_limit_l_max 21
_reflns_limit_l_min -8
_reflns_number_gt 4725
_reflns_number_total 6856
_reflns_threshold_expression I>=2u(I)
_cod_data_source_file d4dt00304g2.cif
_cod_data_source_block 3Dy
_cod_depositor_comments 'Adding full bibliography for 7715903--7715905.cif.'
_cod_original_cell_volume 3915.3(7)
_cod_original_sg_symbol_Hall '-P 2ybc (x-z,y,z)'
_cod_database_code 7715905
_olex2_refinement_description
;
1. Fixed Uiso
 At 1.2 times of:
  All C(H) groups, All C(H,H) groups
 At 1.5 times of:
  All C(H,H,H) groups, All O(H,H) groups
2. Restrained distances
 C33A-O331
 1.35 with sigma of 0.02
 O331-C332
 1.4 with sigma of 0.02
 C41-C40
 1.457 with sigma of 0.01
 C1-C4
 1.457 with sigma of 0.01
 C2-C1
 1.457 with sigma of 0.01
 O31-C32 \\sim O31A-C32A
 with sigma of 0.02
 O331-C332 \\sim O3-C3
 with sigma of 0.02
 O331-C33A \\sim O3-C33B
 with sigma of 0.02
 C37-C32 \\sim C37A-C32A
 with sigma of 0.02
 C37-C36 \\sim C37A-C36A
 with sigma of 0.02
 C37-C38 \\sim C37A-C38A
 with sigma of 0.02
 C32-C33A \\sim C32A-C33B
 with sigma of 0.02
 C33A-C34 \\sim C33B-C34A
 with sigma of 0.02
 C34-C35 \\sim C34A-C35A
 with sigma of 0.02
 C35-C36 \\sim C35A-C36A
 with sigma of 0.02
 C38-N39 \\sim C38A-N39A
 with sigma of 0.02
 N39-C40 \\sim N39A-C4
 with sigma of 0.02
 C40-C41 \\sim C4-C1
 with sigma of 0.02
 C41-N42 \\sim C1-N42A
 with sigma of 0.02
 N42-C43 \\sim N42A-C43A
 with sigma of 0.02
 C43-C44 \\sim C43A-C44A
 with sigma of 0.02
 C44-C45 \\sim C44A-C45A
 with sigma of 0.02
 C44-C49 \\sim C44A-C49A
 with sigma of 0.02
 C45-C46 \\sim C45A-C46A
 with sigma of 0.02
 C46-C47 \\sim C46A-C47A
 with sigma of 0.02
 C47-C48B \\sim C47A-C48C
 with sigma of 0.02
 C48B-C49 \\sim C48C-C49A
 with sigma of 0.02
 C49-O50 \\sim C49A-O50A
 with sigma of 0.02
 O31-C37 \\sim O31A-C37A
 with sigma of 0.04
 O31-C33A \\sim O31A-C33B
 with sigma of 0.04
 O331-C32 \\sim O3-C32A
 with sigma of 0.04
 O331-C34 \\sim O3-C34A
 with sigma of 0.04
 C332-C33A \\sim C3-C33B
 with sigma of 0.04
 C37-C33A \\sim C37A-C33B
 with sigma of 0.04
 C37-C35 \\sim C37A-C35A
 with sigma of 0.04
 C37-N39 \\sim C37A-N39A
 with sigma of 0.04
 C32-C34 \\sim C32A-C34A
 with sigma of 0.04
 C32-C36 \\sim C32A-C36A
 with sigma of 0.04
 C32-C38 \\sim C32A-C38A
 with sigma of 0.04
 C33A-C35 \\sim C33B-C35A
 with sigma of 0.04
 C34-C36 \\sim C34A-C36A
 with sigma of 0.04
 C36-C38 \\sim C36A-C38A
 with sigma of 0.04
 C38-C40 \\sim C38A-C4
 with sigma of 0.04
 N39-C41 \\sim N39A-C1
 with sigma of 0.04
 C40-N42 \\sim C4-N42A
 with sigma of 0.04
 C41-C43 \\sim C1-C43A
 with sigma of 0.04
 N42-C44 \\sim N42A-C44A
 with sigma of 0.04
 C43-C45 \\sim C43A-C45A
 with sigma of 0.04
 C43-C49 \\sim C43A-C49A
 with sigma of 0.04
 C44-C46 \\sim C44A-C46A
 with sigma of 0.04
 C44-C48B \\sim C44A-C48C
 with sigma of 0.04
 C44-O50 \\sim C44A-O50A
 with sigma of 0.04
 C45-C47 \\sim C45A-C47A
 with sigma of 0.04
 C45-C49 \\sim C45A-C49A
 with sigma of 0.04
 C46-C48B \\sim C46A-C48C
 with sigma of 0.04
 C47-C49 \\sim C47A-C49A
 with sigma of 0.04
 C48B-O50 \\sim C48C-O50A
 with sigma of 0.04
3. Uiso/Uaniso restraints and constraints
Uanis(C26) \\sim Ueq, Uanis(C38) \\sim Ueq: with sigma of 0.005 and sigma for
terminal atoms of 0.01
Uanis(C33A) \\sim Ueq, Uanis(C34) \\sim Ueq, Uanis(C35) \\sim Ueq, Uanis(C36)
\\sim Ueq: with sigma of 0.005 and sigma for terminal atoms of 0.01
Uanis(C40) \\sim Ueq, Uanis(C44) \\sim Ueq, Uanis(C45) \\sim Ueq, Uanis(C46)
\\sim Ueq, Uanis(C47) \\sim Ueq: with sigma of 0.005 and sigma for terminal
atoms of 0.01
Uanis(O331) \\sim Ueq, Uanis(C332) \\sim Ueq: with sigma of 0.005 and sigma for
terminal atoms of 0.01
Uanis(O50A) \\sim Ueq, Uanis(O31) \\sim Ueq, Uanis(O31A) \\sim Ueq, Uanis(O50)
\\sim Ueq: with sigma of 0.004 and sigma for terminal atoms of 0.008
4. Rigid body (RIGU) restrains
 N19, O11, C12, C13, C17, C14, C16, C18, C15, C20, C21, N22, C23, C24, C25,
 C29, C26, C28, O30, C27, O281, C282
 with sigma for 1-2 distances of 0.004 and sigma for 1-3 distances of 0.004
 C3, O31A, C32A, C37A, C33B, C36A, C38A, C34A, O3, C35A, N39A, C4, C1, N42A,
 C43A, C44A, C45A, C49A, C46A, C48C, O50A, C47A
 with sigma for 1-2 distances of 0.004 and sigma for 1-3 distances of 0.004
 C47, O31, C32, C37, C33A, C36, C38, O331, C34, C35, N39, C332, C40, C41, N42,
 C43, C44, C45, C49, C46, C48B, O50
 with sigma for 1-2 distances of 0.004 and sigma for 1-3 distances of 0.004
5. Others
 Fixed Sof: O31(0.3333) O331(0.3333) C332(0.3333) H33a(0.3333) H33b(0.3333)
 H33c(0.3333) C37(0.3333) C32(0.3333) C33A(0.3333) C34(0.3333) H34(0.3333)
 C35(0.3333) H35(0.3333) C36(0.3333) H36(0.3333) C38(0.3333) H38(0.3333)
 N39(0.3333) C40(0.3333) H40a(0.3333) H40b(0.3333) C41(0.3333) H41a(0.3333)
 H41b(0.3333) N42(0.3333) C43(0.3333) H43(0.3333) C44(0.3333) C45(0.3333)
 H45(0.3333) C46(0.3333) H46(0.3333) C47(0.3333) H47(0.3333) C48B(0.3333)
 H48B(0.3333) C49(0.3333) O50(0.3333) O31A(0.6666) C37A(0.6666) C32A(0.6666)
 C33B(0.6666) C34A(0.6666) H34A(0.6666) C35A(0.6666) H35A(0.6666) C36A(0.6666)
 H36A(0.6666) C38A(0.6666) H38A(0.6666) O3(0.6666) N39A(0.6666) C3(0.6666)
 H3a(0.6666) H3b(0.6666) H3c(0.6666) C4(0.3333) H4a(0.3333) H4b(0.3333)
 C1(0.3333) H1a(0.3333) H1b(0.3333) N42A(0.6666) C43A(0.6666) H43A(0.6666)
 C44A(0.6666) C45A(0.6666) H45A(0.6666) C46A(0.6666) H46A(0.6666) C47A(0.6666)
 H47A(0.6666) C48C(0.6666) H48C(0.6666) C49A(0.6666) O50A(0.6666) C2(0.3333)
 H2a(0.3333) H2b(0.3333) C5(0.3333) H5a(0.3333) H5b(0.3333)
 Fixed Uiso: C4(0.08) C1(0.08) C2(0.08) C5(0.08)
6.a Riding coordinates:
 C4(H4a,H4b), C1(H1a,H1b), C2(H2a,H2b), C5(H5a,H5b)
6.b Rotating group:
 O1W(H1Wa,H1Wb)
6.c Secondary CH2 refined with riding coordinates:
 C20(H20a,H20b), C21(H21a,H21b), C40(H40a,H40b), C41(H41a,H41b)
6.d Aromatic/amide H refined with riding coordinates:
 C13(H13), C14(H14), C15(H15), C16(H16), C18(H18), C23(H23), C25(H25),
 C26(H26), C27(H27), C34(H34), C35(H35), C36(H36), C38(H38), C43(H43), C45(H45),
  C46(H46), C47(H47), C48B(H48B), C34A(H34A), C35A(H35A), C36A(H36A),
 C38A(H38A), C43A(H43A), C45A(H45A), C46A(H46A), C47A(H47A), C48C(H48C)
6.e Fitted hexagon refined as free rotating group:
 C37(C32,C33A,C34,C35,C36), C44(C45,C46,C47,C48B,C49), C37A(C32A,C33B,C34A,
 C35A,C36A), C44A(C45A,C46A,C47A,C48C,C49A)
6.f Idealised Me refined as rotating group:
 C282(H28a,H28b,H28c), C332(H33a,H33b,H33c), C3(H3a,H3b,H3c)
;
_olex2_submission_special_instructions 'No special instructions were received'

loop_
_space_group_symop_id
_space_group_symop_operation_xyz
1 x,y,z
2 -x+1/2,y+1/2,-z+1/2
3 -x,-y,-z
4 x-1/2,-y-1/2,z-1/2

loop_
_atom_site_label
_atom_site_type_symbol
_atom_site_fract_x
_atom_site_fract_y
_atom_site_fract_z
_atom_site_U_iso_or_equiv
_atom_site_adp_type
_atom_site_occupancy
_atom_site_refinement_flags_posn
_atom_site_refinement_flags_adp
_atom_site_disorder_group
Dy1 Dy 0.57903(9) 0.64090(4) 0.80722(5) 0.0814(3) Uani 1.000000 . . .
Cu2 Cu 0.62047(16) 0.48574(8) 0.57871(9) 0.0520(4) Uani 1.000000 . . .
Cu3 Cu 0.66591(18) 0.49078(8) 0.83372(10) 0.0593(5) Uani 1.000000 . . .
O11 O 0.5064(9) 0.4800(4) 0.6483(5) 0.056(2) Uani 1.000000 . U .
C12 C 0.4833(13) 0.4279(6) 0.6800(7) 0.051(3) Uani 1.000000 . U .
C13 C 0.3769(15) 0.4296(7) 0.7200(8) 0.066(4) Uani 1.000000 . U .
H13 H 0.3304(15) 0.4676(7) 0.7219(8) 0.079(4) Uiso 1.000000 R . .
C14 C 0.3410(17) 0.3771(7) 0.7557(9) 0.072(4) Uani 1.000000 . U .
H14 H 0.2695(17) 0.3801(7) 0.7803(9) 0.087(5) Uiso 1.000000 R . .
C15 C 0.4082(19) 0.3196(8) 0.7564(10) 0.085(5) Uani 1.000000 . U .
H15 H 0.3842(19) 0.2840(8) 0.7812(10) 0.102(6) Uiso 1.000000 R . .
C16 C 0.5127(17) 0.3176(8) 0.7184(9) 0.073(4) Uani 1.000000 . U .
H16 H 0.5589(17) 0.2793(8) 0.7175(9) 0.088(5) Uiso 1.000000 R . .
C17 C 0.5524(14) 0.3703(7) 0.6812(8) 0.058(3) Uani 1.000000 . U .
C18 C 0.6612(14) 0.3643(7) 0.6457(8) 0.060(3) Uani 1.000000 . U .
H18 H 0.7062(14) 0.3253(7) 0.6512(8) 0.072(4) Uiso 1.000000 R . .
N19 N 0.7042(12) 0.4050(5) 0.6077(7) 0.060(3) Uani 1.000000 . U .
C20 C 0.8235(15) 0.3932(8) 0.5737(9) 0.071(4) Uani 1.000000 . U .
H20a H 0.9050(15) 0.4065(8) 0.6080(9) 0.085(5) Uiso 1.000000 R . .
H20b H 0.8307(15) 0.3481(8) 0.5635(9) 0.085(5) Uiso 1.000000 R . .
C21 C 0.8072(15) 0.4293(8) 0.5050(9) 0.068(4) Uani 1.000000 . U .
H21a H 0.7514(15) 0.4054(8) 0.4647(9) 0.082(4) Uiso 1.000000 R . .
H21b H 0.8945(15) 0.4359(8) 0.4923(9) 0.082(4) Uiso 1.000000 R . .
N22 N 0.7452(10) 0.4906(6) 0.5130(6) 0.056(3) Uani 1.000000 . U .
C23 C 0.7750(14) 0.5391(7) 0.4799(7) 0.058(3) Uani 1.000000 . U .
H23 H 0.8386(14) 0.5351(7) 0.4500(7) 0.069(4) Uiso 1.000000 R . .
C24 C 0.7163(14) 0.6008(8) 0.4857(8) 0.063(3) Uani 1.000000 . U .
C25 C 0.7705(17) 0.6530(8) 0.4497(10) 0.079(4) Uani 1.000000 . U .
H25 H 0.8411(17) 0.6460(8) 0.4252(10) 0.095(5) Uiso 1.000000 R . .
C26 C 0.7181(19) 0.7121(10) 0.4519(11) 0.094(5) Uani 1.000000 . U .
H26 H 0.7536(19) 0.7457(10) 0.4287(11) 0.112(5) Uiso 1.000000 R . .
C27 C 0.6124(18) 0.7241(8) 0.4879(10) 0.082(5) Uani 1.000000 . U .
H27 H 0.5789(18) 0.7651(8) 0.4914(10) 0.099(5) Uiso 1.000000 R . .
C28 C 0.5624(15) 0.6746(7) 0.5165(8) 0.062(3) Uani 1.000000 . U .
O281 O 0.4543(11) 0.6792(5) 0.5538(6) 0.074(3) Uani 1.000000 . U .
C282 C 0.3865(19) 0.7389(8) 0.5514(11) 0.097(6) Uani 1.000000 . U .
H28a H 0.353(12) 0.751(3) 0.5003(11) 0.145(9) Uiso 1.000000 GR . .
H28b H 0.313(8) 0.7352(19) 0.577(7) 0.145(9) Uiso 1.000000 GR . .
H28c H 0.448(4) 0.7709(16) 0.576(7) 0.145(9) Uiso 1.000000 GR . .
C29 C 0.6076(14) 0.6120(7) 0.5200(8) 0.059(3) Uani 1.000000 . U .
O30 O 0.5486(9) 0.5672(4) 0.5493(5) 0.059(2) Uani 1.000000 . U .
O31 O 0.712(4) 0.548(2) 0.774(3) 0.051(7) Uani 0.333300 D U 1
O331 O 0.772(2) 0.6430(10) 0.6874(14) 0.053(5) Uani 0.333300 D U 1
C332 C 0.821(4) 0.6928(15) 0.651(2) 0.055(7) Uani 0.333300 D U 1
H33a H 0.85(2) 0.677(2) 0.608(9) 0.083(10) Uiso 0.333300 GR . 1
H33b H 0.752(9) 0.724(6) 0.636(13) 0.083(10) Uiso 0.333300 GR . 1
H33c H 0.896(17) 0.712(8) 0.684(5) 0.083(10) Uiso 0.333300 GR . 1
C37 C 0.910(3) 0.4916(11) 0.7572(16) 0.043(8) Uani 0.333300 D U 1
C32 C 0.826(3) 0.5439(14) 0.7431(19) 0.049(13) Uani 0.333300 DG U 1
C33A C 0.850(3) 0.5905(12) 0.6944(19) 0.056(6) Uani 0.333300 DG U 1
C34 C 0.958(3) 0.5849(12) 0.6598(17) 0.059(6) Uani 0.333300 DG U 1
H34 H 0.974(3) 0.6164(12) 0.6268(17) 0.071(7) Uiso 0.333300 R . 1
C35 C 1.042(3) 0.5327(14) 0.6739(17) 0.058(6) Uani 0.333300 DG U 1
H35 H 1.114(3) 0.5289(14) 0.6505(17) 0.069(7) Uiso 0.333300 R . 1
C36 C 1.017(3) 0.4861(11) 0.7226(17) 0.055(6) Uani 0.333300 DG U 1
H36 H 1.074(3) 0.4508(11) 0.7321(17) 0.067(7) Uiso 0.333300 R . 1
C38 C 0.889(4) 0.4423(19) 0.809(2) 0.056(7) Uani 0.333300 D U 1
H38 H 0.957(4) 0.4118(19) 0.820(2) 0.067(8) Uiso 0.333300 R . 1
N39 N 0.792(4) 0.4349(17) 0.842(2) 0.056(9) Uani 0.333300 D U 1
C40 C 0.791(5) 0.3759(19) 0.884(3) 0.066(7) Uani 0.333300 D U 1
H40a H 0.763(5) 0.3404(19) 0.850(3) 0.079(8) Uiso 0.333300 R . 1
H40b H 0.880(5) 0.3669(19) 0.913(3) 0.079(8) Uiso 0.333300 R . 1
C41 C 0.696(4) 0.385(2) 0.932(3) 0.078(12) Uani 0.333300 D U 1
H41a H 0.652(4) 0.345(2) 0.937(3) 0.094(15) Uiso 0.333300 R . 1
H41b H 0.745(4) 0.398(2) 0.981(3) 0.094(15) Uiso 0.333300 R . 1
N42 N 0.595(3) 0.4319(17) 0.905(2) 0.051(8) Uani 0.333300 D U 1
C43 C 0.483(4) 0.4379(19) 0.928(3) 0.064(12) Uani 0.333300 D U 1
H43 H 0.464(4) 0.4070(19) 0.960(3) 0.077(15) Uiso 0.333300 R . 1
C44 C 0.388(2) 0.4874(13) 0.9069(17) 0.059(6) Uani 0.333300 D U 1
C45 C 0.270(3) 0.4802(13) 0.9324(17) 0.059(6) Uani 0.333300 DG U 1
H45 H 0.260(3) 0.4461(13) 0.9634(17) 0.071(7) Uiso 0.333300 R . 1
C46 C 0.167(2) 0.5236(15) 0.9120(18) 0.064(7) Uani 0.333300 DG U 1
H46 H 0.087(2) 0.5188(15) 0.9292(18) 0.077(8) Uiso 0.333300 R . 1
C47 C 0.182(2) 0.5741(14) 0.8661(19) 0.062(7) Uani 0.333300 DG U 1
H47 H 0.112(2) 0.6034(14) 0.8523(19) 0.075(8) Uiso 0.333300 R . 1
C48B C 0.300(3) 0.5812(13) 0.8407(18) 0.09(2) Uani 0.333300 DG U 1
H48B H 0.310(3) 0.6153(13) 0.8096(18) 0.11(3) Uiso 0.333300 R . 1
C49 C 0.402(2) 0.5378(14) 0.8610(18) 0.049(9) Uani 0.333300 DG U 1
O50 O 0.504(3) 0.546(2) 0.826(2) 0.054(7) Uani 0.333300 D U 1
O61 O 0.4175(12) 0.7228(5) 0.7631(7) 0.085(3) Uani 1.000000 . . .
N62 N 0.4946(19) 0.7578(7) 0.7373(9) 0.090(5) Uani 1.000000 . . .
O63 O 0.6048(13) 0.7348(6) 0.7338(7) 0.086(3) Uani 1.000000 . . .
O64 O 0.4593(18) 0.8119(6) 0.7172(11) 0.149(7) Uani 1.000000 . . .
O71 O 0.4946(12) 0.6623(5) 0.9206(7) 0.082(3) Uani 1.000000 . . .
N72 N 0.5535(15) 0.7132(7) 0.9382(10) 0.080(4) Uani 1.000000 . . .
O73 O 0.6239(13) 0.7336(5) 0.8937(8) 0.088(4) Uani 1.000000 . . .
O74 O 0.5491(13) 0.7422(7) 0.9942(9) 0.108(5) Uani 1.000000 . . .
O81 O 0.7536(11) 0.6086(5) 0.9136(5) 0.069(3) Uani 1.000000 . . .
N82 N 0.8487(14) 0.6389(7) 0.8980(8) 0.068(3) Uani 1.000000 . . .
O83 O 0.8241(13) 0.6710(6) 0.8403(7) 0.092(4) Uani 1.000000 . . .
O84 O 0.9610(11) 0.6353(6) 0.9375(7) 0.099(4) Uani 1.000000 . . .
O1W O 0.4655(9) 0.6049(4) 0.6875(5) 0.057(2) Uani 1.000000 . . .
H1Wa H 0.502(8) 0.622(4) 0.6539(6) 0.085(4) Uiso 1.000000 GR . .
H1Wb H 0.479(10) 0.5650(11) 0.684(2) 0.085(4) Uiso 1.000000 GR . .
O31A O 0.5217(16) 0.5406(10) 0.8423(10) 0.054(5) Uani 0.666600 D U 2
C37A C 0.4237(12) 0.4621(6) 0.9160(8) 0.052(4) Uani 0.666600 D U 2
C32A C 0.4162(12) 0.5163(7) 0.8727(8) 0.052(5) Uani 0.666600 DG U 2
C33B C 0.3031(13) 0.5542(6) 0.8625(8) 0.051(4) Uani 0.666600 DG U 2
C34A C 0.1975(11) 0.5379(7) 0.8955(9) 0.063(5) Uani 0.666600 DG U 2
H34A H 0.1211(11) 0.5636(7) 0.8886(9) 0.076(6) Uiso 0.666600 R . 2
C35A C 0.2050(12) 0.4838(7) 0.9388(9) 0.065(5) Uani 0.666600 DG U 2
H35A H 0.1336(12) 0.4727(7) 0.9611(9) 0.078(6) Uiso 0.666600 R . 2
C36A C 0.3181(14) 0.4458(6) 0.9490(8) 0.066(6) Uani 0.666600 DG U 2
H36A H 0.3232(14) 0.4092(6) 0.9782(8) 0.079(7) Uiso 0.666600 R . 2
C38A C 0.539(2) 0.4193(11) 0.9233(14) 0.061(6) Uani 0.666600 D U 2
H38A H 0.536(2) 0.3826(11) 0.9515(14) 0.073(7) Uiso 0.666600 R . 2
O3 O 0.3045(13) 0.6062(6) 0.8171(7) 0.054(3) Uani 0.666600 D U 2
N39A N 0.6426(19) 0.4265(9) 0.8957(12) 0.060(6) Uani 0.666600 D U 2
C3 C 0.198(2) 0.6496(10) 0.8108(14) 0.068(6) Uani 0.666600 D U 2
H3a H 0.210(8) 0.683(4) 0.777(7) 0.102(9) Uiso 0.666600 GR . 2
H3b H 0.114(2) 0.6279(19) 0.792(8) 0.102(9) Uiso 0.666600 GR . 2
H3c H 0.196(10) 0.667(6) 0.859(2) 0.102(9) Uiso 0.666600 GR . 2
C4 C 0.721(4) 0.3681(18) 0.897(3) 0.080000 Uiso 0.333300 D U 4
H4a H 0.697(4) 0.3425(18) 0.852(3) 0.096000 Uiso 0.333300 R . 4
H4b H 0.717(4) 0.3421(18) 0.941(3) 0.096000 Uiso 0.333300 R . 4
C1 C 0.831(5) 0.3801(19) 0.860(3) 0.080000 Uiso 0.333300 D U 3
H1a H 0.795(5) 0.3462(19) 0.826(3) 0.096000 Uiso 0.333300 R . 3
H1b H 0.924(5) 0.3706(19) 0.882(3) 0.096000 Uiso 0.333300 R . 3
N42A N 0.830(2) 0.4417(13) 0.8266(16) 0.094(8) Uani 0.666600 D U 2
C43A C 0.913(3) 0.4569(13) 0.7857(16) 0.087(8) Uani 0.666600 D U 2
H43A H 0.983(3) 0.4284(13) 0.7854(16) 0.104(9) Uiso 0.666600 R . 2
C44A C 0.9106(18) 0.5117(8) 0.7408(10) 0.077(7) Uani 0.666600 D U 2
C45A C 1.0147(16) 0.5186(9) 0.7036(11) 0.090(7) Uani 0.666600 DG U 2
H45A H 1.0806(16) 0.4871(9) 0.7076(11) 0.109(8) Uiso 0.666600 R . 2
C46A C 1.0213(16) 0.5719(11) 0.6604(10) 0.087(6) Uani 0.666600 DG U 2
H46A H 1.0917(16) 0.5765(11) 0.6352(10) 0.104(8) Uiso 0.666600 R . 2
C47A C 0.9238(19) 0.6183(9) 0.6545(10) 0.094(8) Uani 0.666600 DG U 2
H47A H 0.9283(19) 0.6544(9) 0.6253(10) 0.113(9) Uiso 0.666600 R . 2
C48C C 0.8197(16) 0.6115(9) 0.6917(11) 0.072(5) Uani 0.666600 DG U 2
H48C H 0.7537(16) 0.6429(9) 0.6877(11) 0.086(7) Uiso 0.666600 R . 2
C49A C 0.8131(15) 0.5582(9) 0.7349(10) 0.061(7) Uani 0.666600 DG U 2
O50A O 0.714(2) 0.5595(11) 0.7702(15) 0.057(5) Uani 0.666600 D U 2
C2 C 0.761(5) 0.386(3) 0.921(2) 0.080000 Uiso 0.333300 D . 3
H2a H 0.815(5) 0.406(3) 0.965(2) 0.096000 Uiso 0.333300 R . 3
H2b H 0.732(5) 0.344(3) 0.933(2) 0.096000 Uiso 0.333300 R . 3
C5 C 0.859(5) 0.401(3) 0.904(3) 0.080000 Uiso 0.333300 . . 4
H5a H 0.931(5) 0.370(3) 0.906(3) 0.096000 Uiso 0.333300 R . 4
H5b H 0.879(5) 0.428(3) 0.948(3) 0.096000 Uiso 0.333300 R . 4

loop_
_atom_site_aniso_label
_atom_site_aniso_U_11
_atom_site_aniso_U_22
_atom_site_aniso_U_33
_atom_site_aniso_U_12
_atom_site_aniso_U_13
_atom_site_aniso_U_23
Dy1 0.1034(7) 0.0444(4) 0.0797(6) 0.0089(4) -0.0204(5) -0.0057(4)
Cu2 0.0458(9) 0.0519(10) 0.0599(10) -0.0047(7) 0.0146(8) -0.0006(8)
Cu3 0.0597(11) 0.0505(10) 0.0639(11) 0.0100(8) 0.0035(8) -0.0031(8)
O11 0.052(5) 0.049(4) 0.071(6) -0.003(3) 0.023(4) -0.005(3)
C12 0.056(6) 0.049(5) 0.046(6) -0.014(3) 0.006(3) -0.013(3)
C13 0.068(7) 0.062(6) 0.071(8) -0.013(4) 0.024(4) -0.010(4)
C14 0.084(8) 0.065(6) 0.072(9) -0.020(4) 0.027(5) -0.010(4)
C15 0.101(9) 0.070(7) 0.094(11) -0.010(4) 0.044(5) -0.001(5)
C16 0.090(8) 0.057(6) 0.079(9) -0.011(4) 0.031(5) -0.003(4)
C17 0.065(6) 0.052(5) 0.059(7) -0.008(3) 0.014(4) -0.007(3)
C18 0.064(6) 0.047(6) 0.071(8) -0.007(4) 0.020(4) -0.009(4)
N19 0.061(6) 0.047(6) 0.074(7) -0.007(4) 0.020(4) -0.007(4)
C20 0.065(7) 0.074(8) 0.078(7) -0.004(4) 0.024(4) -0.003(4)
C21 0.057(8) 0.078(6) 0.074(7) -0.007(4) 0.024(4) -0.004(4)
N22 0.041(5) 0.072(5) 0.057(6) -0.013(3) 0.017(4) -0.004(3)
C23 0.055(7) 0.077(5) 0.039(7) -0.020(3) 0.006(4) -0.006(3)
C24 0.057(6) 0.075(5) 0.055(7) -0.017(3) 0.003(3) -0.003(3)
C25 0.069(8) 0.082(6) 0.086(10) -0.020(3) 0.016(5) 0.007(3)
C26 0.095(6) 0.091(5) 0.095(6) -0.007(2) 0.018(2) 0.005(2)
C27 0.089(8) 0.064(6) 0.091(10) -0.014(3) 0.014(4) 0.006(4)
C28 0.059(6) 0.061(5) 0.056(7) -0.011(3) -0.008(3) 0.001(3)
O281 0.074(6) 0.063(6) 0.083(7) 0.000(3) 0.010(3) 0.013(4)
C282 0.095(12) 0.072(8) 0.124(16) 0.013(5) 0.023(8) 0.014(7)
C29 0.056(6) 0.060(5) 0.057(7) -0.016(3) 0.003(3) 0.005(3)
O30 0.059(5) 0.052(5) 0.068(6) -0.006(3) 0.017(4) 0.006(3)
O31 0.050(8) 0.051(8) 0.052(8) 0.0004(17) 0.009(2) -0.0003(18)
O331 0.052(6) 0.053(5) 0.052(6) -0.0013(18) 0.010(2) -0.0014(19)
C332 0.056(8) 0.054(7) 0.056(8) -0.001(2) 0.012(2) -0.001(2)
C37 0.043(9) 0.047(8) 0.035(13) -0.007(4) -0.004(5) -0.013(5)
C32 0.047(12) 0.051(10) 0.05(2) -0.003(5) 0.004(8) -0.006(7)
C33A 0.056(6) 0.055(6) 0.056(7) 0.0003(18) 0.012(2) 0.0000(19)
C34 0.058(7) 0.060(7) 0.059(7) 0.0010(19) 0.013(2) 0.000(2)
C35 0.058(7) 0.059(7) 0.058(7) 0.0004(19) 0.012(2) 0.000(2)
C36 0.055(7) 0.056(7) 0.055(7) 0.0014(19) 0.011(2) -0.001(2)
C38 0.056(8) 0.056(7) 0.055(7) 0.002(2) 0.011(2) -0.000(2)
N39 0.056(11) 0.058(10) 0.052(16) 0.000(5) 0.009(6) -0.004(6)
C40 0.067(8) 0.065(8) 0.067(8) 0.001(2) 0.015(2) 0.003(2)
C41 0.080(13) 0.081(19) 0.080(15) 0.015(7) 0.029(7) 0.017(8)
N42 0.054(9) 0.043(14) 0.051(17) -0.015(5) 0.002(6) -0.019(7)
C43 0.063(10) 0.059(13) 0.07(2) -0.001(6) 0.016(7) 0.004(9)
C44 0.060(6) 0.058(7) 0.059(7) -0.0014(18) 0.013(2) -0.000(2)
C45 0.059(6) 0.059(7) 0.059(7) -0.0015(19) 0.013(2) -0.001(2)
C46 0.063(7) 0.064(7) 0.064(8) 0.0008(19) 0.014(2) 0.001(2)
C47 0.062(7) 0.062(7) 0.062(8) 0.0006(19) 0.013(2) -0.001(2)
C48B 0.076(11) 0.09(2) 0.13(4) 0.023(7) 0.045(10) 0.043(14)
C49 0.055(8) 0.046(10) 0.044(16) -0.007(4) 0.006(5) -0.013(6)
O50 0.054(8) 0.054(8) 0.054(8) -0.0002(17) 0.010(2) -0.0003(18)
O61 0.076(8) 0.064(7) 0.112(10) 0.008(6) 0.014(7) 0.013(7)
N62 0.115(14) 0.049(9) 0.108(12) 0.001(9) 0.028(11) 0.013(8)
O63 0.076(8) 0.087(9) 0.101(9) -0.002(7) 0.033(7) 0.003(7)
O64 0.191(17) 0.058(8) 0.215(19) 0.037(9) 0.083(14) 0.058(10)
O71 0.090(8) 0.056(7) 0.092(8) -0.013(6) -0.002(7) -0.006(6)
N72 0.069(10) 0.071(10) 0.095(12) 0.003(8) 0.008(8) -0.003(9)
O73 0.102(9) 0.050(7) 0.105(10) -0.008(6) 0.003(8) -0.019(6)
O74 0.088(9) 0.106(10) 0.131(12) -0.003(8) 0.023(8) -0.058(10)
O81 0.066(7) 0.083(8) 0.058(6) -0.004(6) 0.012(5) 0.005(6)
N82 0.073(10) 0.061(8) 0.065(8) 0.010(7) 0.002(8) -0.018(7)
O83 0.102(9) 0.074(8) 0.092(9) -0.023(7) 0.002(7) -0.005(7)
O84 0.062(7) 0.111(10) 0.114(10) 0.021(7) -0.005(7) -0.032(8)
O1W 0.062(6) 0.052(6) 0.059(6) 0.004(5) 0.019(5) -0.007(5)
O31A 0.052(5) 0.054(5) 0.056(6) 0.0009(17) 0.0102(19) 0.0003(18)
C37A 0.058(7) 0.050(7) 0.047(9) -0.002(4) 0.009(4) -0.009(4)
C32A 0.055(6) 0.050(7) 0.050(10) -0.001(3) 0.011(4) -0.008(4)
C33B 0.055(6) 0.051(7) 0.046(9) -0.000(3) 0.007(4) -0.012(4)
C34A 0.063(8) 0.065(9) 0.063(11) -0.000(4) 0.018(4) -0.005(6)
C35A 0.066(8) 0.067(9) 0.062(11) -0.002(4) 0.016(5) -0.005(6)
C36A 0.066(8) 0.068(9) 0.066(11) -0.001(4) 0.021(5) 0.001(6)
C38A 0.064(8) 0.054(9) 0.069(13) 0.004(5) 0.025(6) 0.008(6)
O3 0.052(7) 0.055(6) 0.053(7) 0.005(4) 0.007(4) -0.006(4)
N39A 0.058(8) 0.058(12) 0.067(12) 0.014(6) 0.021(6) 0.022(9)
C3 0.050(9) 0.055(9) 0.098(16) 0.005(5) 0.015(8) 0.001(7)
N42A 0.068(13) 0.117(17) 0.108(17) 0.038(9) 0.044(8) 0.022(10)
C43A 0.062(12) 0.118(12) 0.088(16) 0.020(6) 0.032(7) 0.003(7)
C44A 0.061(9) 0.109(11) 0.061(13) 0.007(5) 0.014(5) -0.011(6)
C45A 0.068(9) 0.138(14) 0.069(13) 0.003(6) 0.021(6) -0.009(7)
C46A 0.076(11) 0.133(15) 0.049(11) -0.008(6) 0.009(6) -0.021(7)
C47A 0.076(12) 0.132(14) 0.078(14) -0.008(6) 0.025(6) -0.003(7)
C48C 0.063(10) 0.098(11) 0.051(10) -0.013(5) 0.007(5) -0.014(6)
C49A 0.042(8) 0.093(11) 0.044(12) -0.011(5) -0.000(5) -0.021(5)
O50A 0.054(6) 0.059(6) 0.057(6) 0.0004(18) 0.0106(18) -0.0026(18)

loop_
_atom_type_symbol
_atom_type_scat_dispersion_real
_atom_type_scat_dispersion_imag
_atom_type_scat_Cromer_Mann_a1
_atom_type_scat_Cromer_Mann_a2
_atom_type_scat_Cromer_Mann_a3
_atom_type_scat_Cromer_Mann_a4
_atom_type_scat_Cromer_Mann_b1
_atom_type_scat_Cromer_Mann_b2
_atom_type_scat_Cromer_Mann_b3
_atom_type_scat_Cromer_Mann_b4
_atom_type_scat_Cromer_Mann_c
_atom_type_scat_source
_atom_type_scat_dispersion_source
C 0.00347 0.00161 2.31000 1.02000 1.58860 0.86500 20.84390 10.20750 0.56870 51.65120 0.21560 'International Tables Volume C Table 6.1.1.4 (pp. 500-502)' 'Henke, Gullikson and Davis, At. Data and Nucl. Data Tables, 1993, 54, 2'
Cu 0.34125 1.28947 13.33800 7.16760 5.61580 1.67350 3.58280 0.24700 11.39660 64.81260 1.19100 'International Tables Volume C Table 6.1.1.4 (pp. 500-502)' 'Henke, Gullikson and Davis, At. Data and Nucl. Data Tables, 1993, 54, 2'
Dy -0.09334 4.42895 26.50700 17.63830 14.55960 2.96577 2.18020 0.20217 12.18990 111.87400 4.29728 'International Tables Volume C Table 6.1.1.4 (pp. 500-502)' 'Henke, Gullikson and Davis, At. Data and Nucl. Data Tables, 1993, 54, 2'
H 0.00000 0.00000 0.49300 0.32291 0.14019 0.04081 10.51090 26.12570 3.14236 57.79970 0.00304 'International Tables Volume C Table 6.1.1.4 (pp. 500-502)' 'Henke, Gullikson and Davis, At. Data and Nucl. Data Tables, 1993, 54, 2'
N 0.00653 0.00323 12.21260 3.13220 2.01250 1.16630 0.00570 9.89330 28.99750 0.58260 -11.52900 'International Tables Volume C Table 6.1.1.4 (pp. 500-502)' 'Henke, Gullikson and Davis, At. Data and Nucl. Data Tables, 1993, 54, 2'
O 0.01158 0.00611 3.04850 2.28680 1.54630 0.86700 13.27710 5.70110 0.32390 32.90890 0.25080 'International Tables Volume C Table 6.1.1.4 (pp. 500-502)' 'Henke, Gullikson and Davis, At. Data and Nucl. Data Tables, 1993, 54, 2'

loop_
_geom_angle_atom_site_label_1
_geom_angle_atom_site_label_2
_geom_angle_atom_site_label_3
_geom_angle
_geom_angle_site_symmetry_1
_geom_angle_site_symmetry_3
_geom_angle_publ_flag
O50 Dy1 O31 63.4(12) . . y
O61 Dy1 O31 147.1(12) . . y
O61 Dy1 O50 117.9(9) . . y
O63 Dy1 O31 111.9(9) . . y
O63 Dy1 O50 155.1(11) . . y
O63 Dy1 O61 51.5(4) . . y
O71 Dy1 O31 130.1(10) . . y
O71 Dy1 O50 80.7(10) . . y
O71 Dy1 O61 79.6(4) . . y
O71 Dy1 O63 114.7(4) . . y
O73 Dy1 O31 136.1(12) . . y
O73 Dy1 O50 129.5(10) . . y
O73 Dy1 O61 71.3(4) . . y
O73 Dy1 O63 72.1(4) . . y
O73 Dy1 O71 50.7(4) . . y
O81 Dy1 O31 68.7(12) . . y
O81 Dy1 O50 80.9(10) . . y
O81 Dy1 O61 143.3(4) . . y
O81 Dy1 O63 121.5(4) . . y
O81 Dy1 O71 72.5(4) . . y
O81 Dy1 O73 72.7(4) . . y
O83 Dy1 O31 72.5(11) . . y
O83 Dy1 O50 123.4(9) . . y
O83 Dy1 O61 118.4(4) . . y
O83 Dy1 O63 73.5(4) . . y
O83 Dy1 O71 104.6(4) . . y
O83 Dy1 O73 67.0(4) . . y
O83 Dy1 O81 50.1(4) . . y
O1W Dy1 O31 73.6(12) . . y
O1W Dy1 O50 74.8(10) . . y
O1W Dy1 O61 75.4(4) . . y
O1W Dy1 O63 80.5(4) . . y
O1W Dy1 O71 130.7(3) . . y
O1W Dy1 O73 145.5(4) . . y
O1W Dy1 O81 141.3(3) . . y
O1W Dy1 O83 124.7(4) . . y
O31A Dy1 O31 62.5(9) . . y
O31A Dy1 O50 7.9(13) . . y
O31A Dy1 O61 123.5(5) . . y
O31A Dy1 O63 162.7(6) . . y
O31A Dy1 O71 77.2(5) . . y
O31A Dy1 O73 124.0(6) . . y
O31A Dy1 O81 73.1(5) . . y
O31A Dy1 O83 117.0(5) . . y
O31A Dy1 O1W 82.2(5) . . y
O50A Dy1 O31 5.0(12) . . y
O50A Dy1 O50 68.3(10) . . y
O50A Dy1 O61 144.5(7) . . y
O50A Dy1 O63 106.9(6) . . y
O50A Dy1 O71 134.3(6) . . y
O50A Dy1 O73 134.6(7) . . y
O50A Dy1 O81 70.2(7) . . y
O50A Dy1 O83 69.4(7) . . y
O50A Dy1 O1W 73.0(7) . . y
O50A Dy1 O31A 67.5(7) . . y
N19 Cu2 O11 93.2(5) . . y
N22 Cu2 O11 176.6(4) . . y
N22 Cu2 N19 84.7(5) . . y
O30 Cu2 O11 89.7(4) . . y
O30 Cu2 N19 176.4(4) . . y
O30 Cu2 N22 92.3(5) . . y
N39 Cu3 O31 103.6(16) . . y
N42 Cu3 O31 172.8(15) . . y
N42 Cu3 N39 83.5(13) . . y
O50 Cu3 O31 83.2(15) . . y
O50 Cu3 N39 172.2(15) . . y
O50 Cu3 N42 89.9(13) . . y
O31A Cu3 O31 88.9(13) . . y
O31A Cu3 N39 167.2(12) . . y
O31A Cu3 N42 84.0(10) . . y
O31A Cu3 O50 8.8(14) . . y
N39A Cu3 O31 171.5(13) . . y
N39A Cu3 N39 68.1(11) . . y
N39A Cu3 N42 15.4(9) . . y
N39A Cu3 O50 105.2(11) . . y
N39A Cu3 O31A 99.3(8) . . y
N42A Cu3 O31 88.9(13) . . y
N42A Cu3 N39 14.7(12) . . y
N42A Cu3 N42 98.2(11) . . y
N42A Cu3 O50 171.3(12) . . y
N42A Cu3 O31A 176.1(11) . . y
N42A Cu3 N39A 82.8(9) . . y
O50A Cu3 O31 3.5(19) . . y
O50A Cu3 N39 106.3(11) . . y
O50A Cu3 N42 169.6(11) . . y
O50A Cu3 O50 80.6(11) . . y
O50A Cu3 O31A 86.0(8) . . y
O50A Cu3 N39A 173.4(9) . . y
O50A Cu3 N42A 91.6(9) . . y
C12 O11 Cu2 123.5(9) . . ?
C13 C12 O11 116.1(13) . . ?
C17 C12 O11 127.4(13) . . ?
C17 C12 C13 116.5(13) . . ?
H13 C13 C12 119.0(9) . . ?
C14 C13 C12 122.0(15) . . ?
C14 C13 H13 119.0(10) . . ?
H14 C14 C13 119.1(10) . . ?
C15 C14 C13 121.7(16) . . ?
C15 C14 H14 119.1(10) . . ?
H15 C15 C14 121.6(10) . . ?
C16 C15 C14 116.8(16) . . ?
C16 C15 H15 121.6(10) . . ?
H16 C16 C15 118.4(10) . . ?
C17 C16 C15 123.1(16) . . ?
C17 C16 H16 118.4(9) . . ?
C16 C17 C12 119.8(14) . . ?
C18 C17 C12 120.9(13) . . ?
C18 C17 C16 119.3(14) . . ?
H18 C18 C17 116.4(9) . . ?
N19 C18 C17 127.1(14) . . ?
N19 C18 H18 116.4(9) . . ?
C18 N19 Cu2 125.3(11) . . ?
C20 N19 Cu2 112.5(9) . . ?
C20 N19 C18 122.1(13) . . ?
H20a C20 N19 110.0(8) . . ?
H20b C20 N19 110.0(8) . . ?
H20b C20 H20a 108.4 . . ?
C21 C20 N19 108.5(13) . . ?
C21 C20 H20a 110.0(9) . . ?
C21 C20 H20b 110.0(9) . . ?
H21a C21 C20 109.5(9) . . ?
H21b C21 C20 109.5(9) . . ?
H21b C21 H21a 108.1 . . ?
N22 C21 C20 110.5(13) . . ?
N22 C21 H21a 109.5(8) . . ?
N22 C21 H21b 109.5(7) . . ?
C21 N22 Cu2 111.8(9) . . ?
C23 N22 Cu2 126.9(11) . . ?
C23 N22 C21 121.2(12) . . ?
H23 C23 N22 118.3(9) . . ?
C24 C23 N22 123.4(14) . . ?
C24 C23 H23 118.3(8) . . ?
C25 C24 C23 116.5(14) . . ?
C29 C24 C23 124.2(14) . . ?
C29 C24 C25 119.3(15) . . ?
H25 C25 C24 120.2(10) . . ?
C26 C25 C24 119.5(17) . . ?
C26 C25 H25 120.2(11) . . ?
H26 C26 C25 119.2(11) . . ?
C27 C26 C25 121.6(19) . . ?
C27 C26 H26 119.2(11) . . ?
H27 C27 C26 121.8(11) . . ?
C28 C27 C26 116.5(18) . . ?
C28 C27 H27 121.8(11) . . ?
O281 C28 C27 122.9(15) . . ?
C29 C28 C27 128.1(17) . . ?
C29 C28 O281 108.9(13) . . ?
C282 O281 C28 117.7(12) . . ?
H28a C282 O281 109.5 . . ?
H28b C282 O281 109.5 . . ?
H28b C282 H28a 109.5 . . ?
H28c C282 O281 109.5 . . ?
H28c C282 H28a 109.5 . . ?
H28c C282 H28b 109.5 . . ?
C28 C29 C24 114.9(14) . . ?
O30 C29 C24 122.9(14) . . ?
O30 C29 C28 122.1(14) . . ?
C29 O30 Cu2 126.2(9) . . ?
Cu3 O31 Dy1 99.2(14) . . ?
C32 O31 Dy1 133(3) . . ?
C32 O31 Cu3 124(3) . . ?
C33A O331 C332 113(2) . . ?
H33a C332 O331 109.5 . . ?
H33b C332 O331 109.5 . . ?
H33b C332 H33a 109.5 . . ?
H33c C332 O331 109.5 . . ?
H33c C332 H33a 109.5 . . ?
H33c C332 H33b 109.5 . . ?
C36 C37 C32 120.0 . . ?
C38 C37 C32 121.5 . . ?
C38 C37 C36 118.5 . . ?
C37 C32 O31 120(2) . . ?
C33A C32 O31 120(2) . . ?
C33A C32 C37 120.00000000(3) . . ?
C32 C33A O331 117.5(19) . . ?
C34 C33A O331 122.3(19) . . ?
C34 C33A C32 120.0 . . ?
H34 C34 C33A 120.0(7) . . ?
C35 C34 C33A 120.00000000(3) . . ?
C35 C34 H34 120.0(7) . . ?
H35 C35 C34 120.0(7) . . ?
C36 C35 C34 120.00000000(4) . . ?
C36 C35 H35 120.0(7) . . ?
C35 C36 C37 120.0 . . ?
H36 C36 C37 120.0(7) . . ?
H36 C36 C35 120.0(7) . . ?
H38 C38 C37 115.5(18) . . ?
N39 C38 C37 129(3) . . ?
N39 C38 H38 115(2) . . ?
C38 N39 Cu3 121(3) . . ?
C40 N39 Cu3 123(2) . . ?
C40 N39 C38 116(3) . . ?
H40a C40 N39 110(3) . . ?
H40b C40 N39 110(3) . . ?
H40b C40 H40a 108.65165(7) . . ?
C41 C40 N39 106(3) . . ?
C41 C40 H40a 110(3) . . ?
C41 C40 H40b 110(3) . . ?
H41a C41 C40 109(3) . . ?
H41b C41 C40 109(3) . . ?
H41b C41 H41a 107.61792(6) . . ?
N42 C41 C40 114(3) . . ?
N42 C41 H41a 109(3) . . ?
N42 C41 H41b 109(3) . . ?
C41 N42 Cu3 108(2) . . ?
C43 N42 Cu3 127(3) . . ?
C43 N42 C41 125(4) . . ?
H43 C43 N42 117(2) . . ?
C44 C43 N42 126(3) . . ?
C44 C43 H43 117.0(18) . . ?
C45 C44 C43 115.2 . . ?
C49 C44 C43 124.6 . . ?
C49 C44 C45 120.0 . . ?
H45 C45 C44 120.0(8) . . ?
C46 C45 C44 120.0 . . ?
C46 C45 H45 120.0(8) . . ?
H46 C46 C45 120.0(8) . . ?
C47 C46 C45 120.0 . . ?
C47 C46 H46 120.0(8) . . ?
H47 C47 C46 120.0(8) . . ?
C48B C47 C46 120.00000000(3) . . ?
C48B C47 H47 120.0(8) . . ?
H48B C48B C47 120.0(8) . . ?
C49 C48B C47 120.00000000(3) . . ?
C49 C48B H48B 120.0(8) . . ?
C48B C49 C44 120.0 . . ?
O50 C49 C44 126(2) . . ?
O50 C49 C48B 114(2) . . ?
Cu3 O50 Dy1 103.1(13) . . ?
C49 O50 Dy1 121(3) . . ?
C49 O50 Cu3 127(3) . . ?
N62 O61 Dy1 96.3(10) . . ?
O63 N62 O61 116.2(14) . . ?
O64 N62 O61 119.6(18) . . ?
O64 N62 O63 124.2(18) . . ?
N62 O63 Dy1 95.0(10) . . ?
N72 O71 Dy1 98.3(11) . . ?
O73 N72 O71 115.6(16) . . ?
O74 N72 O71 124.1(18) . . ?
O74 N72 O73 120.3(16) . . ?
N72 O73 Dy1 95.3(10) . . ?
N82 O81 Dy1 98.4(9) . . ?
O83 N82 O81 116.6(13) . . ?
O84 N82 O81 120.7(15) . . ?
O84 N82 O83 122.7(17) . . ?
N82 O83 Dy1 94.9(10) . . ?
H1Wa O1W Dy1 109.5 . . ?
H1Wb O1W Dy1 109.0 . . ?
H1Wb O1W H1Wa 104.5 . . ?
Cu3 O31A Dy1 104.1(7) . . ?
C32A O31A Dy1 134.4(13) . . ?
C32A O31A Cu3 121.1(13) . . ?
C36A C37A C32A 120.0 . . ?
C38A C37A C32A 120.6 . . ?
C38A C37A C36A 119.2 . . ?
C37A C32A O31A 124.8(11) . . ?
C33B C32A O31A 114.9(11) . . ?
C33B C32A C37A 120.000000000(17) . . ?
C34A C33B C32A 120.000000000(15) . . ?
O3 C33B C32A 115.4(10) . . ?
O3 C33B C34A 124.6(10) . . ?
H34A C34A C33B 120.0(4) . . ?
C35A C34A C33B 120.000000000(17) . . ?
C35A C34A H34A 120.0(4) . . ?
H35A C35A C34A 120.0(4) . . ?
C36A C35A C34A 120.0 . . ?
C36A C35A H35A 120.0(4) . . ?
C35A C36A C37A 120.0 . . ?
H36A C36A C37A 120.0(4) . . ?
H36A C36A C35A 120.0(4) . . ?
H38A C38A C37A 116.3(10) . . ?
N39A C38A C37A 127.4(19) . . ?
N39A C38A H38A 116.3(12) . . ?
C3 O3 C33B 117.5(15) . . ?
C38A N39A Cu3 124.3(15) . . ?
C4 N39A Cu3 119.7(17) . . ?
C4 N39A C38A 113.1(19) . . ?
C2 N39A Cu3 115(2) . . ?
C2 N39A C38A 120(2) . . ?
C2 N39A C4 25(3) . . ?
H3a C3 O3 109.5 . . ?
H3b C3 O3 109.5 . . ?
H3b C3 H3a 109.5 . . ?
H3c C3 O3 109.5 . . ?
H3c C3 H3a 109.5 . . ?
H3c C3 H3b 109.5 . . ?
H4a C4 N39A 114(2) . . ?
H4b C4 N39A 111.8(17) . . ?
H4b C4 H4a 109.5 . . ?
C5 C4 N39A 97(3) . . ?
C5 C4 H4a 112.4 . . ?
C5 C4 H4b 112.1 . . ?
H1b C1 H1a 109.5 . . ?
N42A C1 H1a 115(3) . . ?
N42A C1 H1b 107(2) . . ?
C2 C1 H1a 112.2 . . ?
C2 C1 H1b 106.6 . . ?
C2 C1 N42A 107(4) . . ?
C1 N42A Cu3 111.8(18) . . ?
C43A N42A Cu3 124.8(19) . . ?
C43A N42A C1 122(2) . . ?
C5 N42A Cu3 103(2) . . ?
C5 N42A C1 34(3) . . ?
C5 N42A C43A 128(3) . . ?
H43A C43A N42A 116.0(15) . . ?
C44A C43A N42A 128(2) . . ?
C44A C43A H43A 116.0(11) . . ?
C45A C44A C43A 116.8 . . ?
C49A C44A C43A 123.1 . . ?
C49A C44A C45A 120.0 . . ?
H45A C45A C44A 120.0(5) . . ?
C46A C45A C44A 120.00000000(2) . . ?
C46A C45A H45A 120.0(5) . . ?
H46A C46A C45A 120.0(5) . . ?
C47A C46A C45A 120.0 . . ?
C47A C46A H46A 120.0(5) . . ?
H47A C47A C46A 120.0(5) . . ?
C48C C47A C46A 120.000000000(16) . . ?
C48C C47A H47A 120.0(5) . . ?
H48C C48C C47A 120.0(5) . . ?
C49A C48C C47A 120.0 . . ?
C49A C48C H48C 120.0(5) . . ?
C48C C49A C44A 120.0 . . ?
O50A C49A C44A 126.3(15) . . ?
O50A C49A C48C 113.6(15) . . ?
Cu3 O50A Dy1 97.6(7) . . ?
C49A O50A Dy1 135.0(16) . . ?
C49A O50A Cu3 125.7(16) . . ?
C1 C2 N39A 108(3) . . ?
H2a C2 N39A 108(2) . . ?
H2a C2 C1 112.7 . . ?
H2b C2 N39A 109(2) . . ?
H2b C2 C1 109.0 . . ?
H2b C2 H2a 109.5 . . ?
N42A C5 C4 100(4) . . ?
H5a C5 C4 112.0 . . ?
H5a C5 N42A 112(2) . . ?
H5b C5 C4 111.0 . . ?
H5b C5 N42A 112(2) . . ?
H5b C5 H5a 109.5 . . ?

loop_
_geom_bond_atom_site_label_1
_geom_bond_atom_site_label_2
_geom_bond_distance
_geom_bond_site_symmetry_2
_geom_bond_publ_flag
Dy1 O31 2.53(4) . y
Dy1 O50 2.21(4) . y
Dy1 O61 2.420(11) . y
Dy1 O63 2.448(12) . y
Dy1 O71 2.465(13) . y
Dy1 O73 2.509(11) . y
Dy1 O81 2.466(10) . y
Dy1 O83 2.542(12) . y
Dy1 O1W 2.401(9) . y
Dy1 O31A 2.327(19) . y
Dy1 O50A 2.39(2) . y
Cu2 O11 1.909(9) . y
Cu2 N19 1.936(12) . y
Cu2 N22 1.937(11) . y
Cu2 O30 1.908(9) . y
Cu3 O31 1.76(4) . y
Cu3 N39 1.73(4) . y
Cu3 N42 2.06(4) . y
Cu3 O50 2.01(4) . y
Cu3 O31A 1.849(18) . y
Cu3 N39A 1.824(18) . y
Cu3 N42A 2.01(2) . y
Cu3 O50A 1.99(2) . y
O11 C12 1.293(15) . ?
C12 C13 1.437(19) . ?
C12 C17 1.407(19) . ?
C13 H13 0.9400 . ?
C13 C14 1.38(2) . ?
C14 H14 0.9400 . ?
C14 C15 1.40(2) . ?
C15 H15 0.9400 . ?
C15 C16 1.40(2) . ?
C16 H16 0.9400 . ?
C16 C17 1.41(2) . ?
C17 C18 1.410(19) . ?
C18 H18 0.9400 . ?
C18 N19 1.246(17) . ?
N19 C20 1.505(18) . ?
C20 H20a 0.9800 . ?
C20 H20b 0.9800 . ?
C20 C21 1.46(2) . ?
C21 H21a 0.9800 . ?
C21 H21b 0.9800 . ?
C21 N22 1.464(18) . ?
N22 C23 1.263(17) . ?
C23 H23 0.9400 . ?
C23 C24 1.45(2) . ?
C24 C25 1.46(2) . ?
C24 C29 1.41(2) . ?
C25 H25 0.9400 . ?
C25 C26 1.36(2) . ?
C26 H26 0.9400 . ?
C26 C27 1.41(2) . ?
C27 H27 0.9400 . ?
C27 C28 1.32(2) . ?
C28 O281 1.422(18) . ?
C28 C29 1.40(2) . ?
O281 C282 1.439(19) . ?
C282 H28a 0.9700 . ?
C282 H28b 0.9700 . ?
C282 H28c 0.9700 . ?
C29 O30 1.300(16) . ?
O31 C32 1.41(3) . ?
O331 C332 1.397(16) . ?
O331 C33A 1.361(15) . ?
C332 H33a 0.9700 . ?
C332 H33b 0.9700 . ?
C332 H33c 0.9700 . ?
C37 C32 1.3900 . ?
C37 C36 1.3900 . ?
C37 C38 1.47(3) . ?
C32 C33A 1.3900 . ?
C33A C34 1.3900 . ?
C34 H34 0.9400 . ?
C34 C35 1.3900 . ?
C35 H35 0.9400 . ?
C35 C36 1.3900 . ?
C36 H36 0.9400 . ?
C38 H38 0.9400 . ?
C38 N39 1.27(3) . ?
N39 C40 1.47(3) . ?
C40 H40a 0.9800 . ?
C40 H40b 0.9800 . ?
C40 C41 1.456(9) . ?
C41 H41a 0.9800 . ?
C41 H41b 0.9800 . ?
C41 N42 1.44(3) . ?
N42 C43 1.30(3) . ?
C43 H43 0.9400 . ?
C43 C44 1.43(3) . ?
C44 C45 1.3900 . ?
C44 C49 1.3900 . ?
C45 H45 0.9400 . ?
C45 C46 1.3900 . ?
C46 H46 0.9400 . ?
C46 C47 1.3900 . ?
C47 H47 0.9400 . ?
C47 C48B 1.3900 . ?
C48B H48B 0.9400 . ?
C48B C49 1.3900 . ?
C49 O50 1.34(3) . ?
O61 N62 1.247(18) . ?
N62 O63 1.243(18) . ?
N62 O64 1.234(17) . ?
O71 N72 1.244(17) . ?
N72 O73 1.275(18) . ?
N72 O74 1.209(18) . ?
O81 N82 1.249(16) . ?
N82 O83 1.244(17) . ?
N82 O84 1.233(16) . ?
O1W H1Wa 0.8600 . ?
O1W H1Wb 0.8599 . ?
O31A C32A 1.413(17) . ?
C37A C32A 1.3900 . ?
C37A C36A 1.3900 . ?
C37A C38A 1.47(2) . ?
C32A C33B 1.3900 . ?
C33B C34A 1.3900 . ?
C33B O3 1.383(16) . ?
C34A H34A 0.9400 . ?
C34A C35A 1.3900 . ?
C35A H35A 0.9400 . ?
C35A C36A 1.3900 . ?
C36A H36A 0.9400 . ?
C38A H38A 0.9400 . ?
C38A N39A 1.28(2) . ?
O3 C3 1.414(19) . ?
N39A C4 1.47(3) . ?
N39A C2 1.48(6) . ?
C3 H3a 0.9700 . ?
C3 H3b 0.9700 . ?
C3 H3c 0.9700 . ?
C4 H4a 0.9800 . ?
C4 H4b 0.9800 . ?
C4 C5 1.55(7) . ?
C1 H1a 0.9799 . ?
C1 H1b 0.9800 . ?
C1 N42A 1.44(3) . ?
C1 C2 1.457(9) . ?
N42A C43A 1.28(2) . ?
N42A C5 1.64(6) . ?
C43A H43A 0.9400 . ?
C43A C44A 1.42(2) . ?
C44A C45A 1.3900 . ?
C44A C49A 1.3900 . ?
C45A H45A 0.9400 . ?
C45A C46A 1.3900 . ?
C46A H46A 0.9400 . ?
C46A C47A 1.3900 . ?
C47A H47A 0.9400 . ?
C47A C48C 1.3900 . ?
C48C H48C 0.9400 . ?
C48C C49A 1.3900 . ?
C49A O50A 1.318(18) . ?
C2 H2a 0.9799 . ?
C2 H2b 0.9800 . ?
C5 H5a 0.9798 . ?
C5 H5b 0.9801 . ?

loop_
_geom_torsion_atom_site_label_1
_geom_torsion_atom_site_label_2
_geom_torsion_atom_site_label_3
_geom_torsion_atom_site_label_4
_geom_torsion
_geom_torsion_site_symmetry_1
_geom_torsion_site_symmetry_2
_geom_torsion_site_symmetry_3
_geom_torsion_site_symmetry_4
_geom_torsion_publ_flag
Dy1 O31 C32 C37 154(3) . . . . ?
Dy1 O31 C32 C33A -30(5) . . . . ?
Dy1 O50 C49 C44 -146.4(19) . . . . ?
Dy1 O50 C49 C48B 41(3) . . . . ?
Dy1 O61 N62 O63 10.3(10) . . . . ?
Dy1 O61 N62 O64 -169.5(12) . . . . ?
Dy1 O63 N62 O61 -10.2(10) . . . . ?
Dy1 O63 N62 O64 169.7(13) . . . . ?
Dy1 O71 N72 O73 2.2(9) . . . . ?
Dy1 O71 N72 O74 -176.3(10) . . . . ?
Dy1 O73 N72 O71 -2.1(9) . . . . ?
Dy1 O73 N72 O74 176.4(9) . . . . ?
Dy1 O81 N82 O83 -0.3(9) . . . . ?
Dy1 O81 N82 O84 -178.6(8) . . . . ?
Dy1 O83 N82 O81 0.3(9) . . . . ?
Dy1 O83 N82 O84 178.5(8) . . . . ?
Dy1 O31A C32A C37A -153.3(11) . . . . ?
Dy1 O31A C32A C33B 20.7(19) . . . . ?
Dy1 O50A C49A C44A 154.7(16) . . . . ?
Dy1 O50A C49A C48C -21(3) . . . . ?
Cu2 O11 C12 C13 -168.9(10) . . . . ?
Cu2 O11 C12 C17 12.8(12) . . . . ?
Cu2 N19 C18 C17 -6.8(14) . . . . ?
Cu2 N19 C20 C21 -26.0(10) . . . . ?
Cu2 N22 C21 C20 -33.0(10) . . . . ?
Cu2 N22 C23 C24 -1.0(13) . . . . ?
Cu2 O30 C29 C24 19.5(12) . . . . ?
Cu2 O30 C29 C28 -164.3(11) . . . . ?
Cu3 O31 C32 C37 1(5) . . . . ?
Cu3 O31 C32 C33A 177(3) . . . . ?
Cu3 N39 C38 C37 -5(4) . . . . ?
Cu3 N39 C40 C41 -18(4) . . . . ?
Cu3 N42 C41 C40 -22(3) . . . . ?
Cu3 N42 C43 C44 0(4) . . . . ?
Cu3 O50 C49 C44 -4(5) . . . . ?
Cu3 O50 C49 C48B -176(3) . . . . ?
Cu3 O31A C32A C37A 18.3(19) . . . . ?
Cu3 O31A C32A C33B -167.7(10) . . . . ?
Cu3 N39A C38A C37A -5(2) . . . . ?
Cu3 N39A C4 C5 48(3) . . . . ?
Cu3 N39A C2 C1 -36(3) . . . . ?
Cu3 N42A C1 C2 -31(3) . . . . ?
Cu3 N42A C43A C44A 4(3) . . . . ?
Cu3 N42A C5 C4 54(3) . . . . ?
Cu3 O50A C49A C44A -7(3) . . . . ?
Cu3 O50A C49A C48C 177.1(16) . . . . ?
O11 C12 C13 C14 179.4(12) . . . . ?
O11 C12 C17 C16 -179.6(15) . . . . ?
O11 C12 C17 C18 0.3(16) . . . . ?
C12 C13 C14 C15 1.5(18) . . . . ?
C12 C17 C16 C15 -1.6(17) . . . . ?
C12 C17 C18 N19 -3.7(17) . . . . ?
C13 C14 C15 C16 -0.7(18) . . . . ?
C14 C15 C16 C17 1(2) . . . . ?
C15 C16 C17 C18 178.5(16) . . . . ?
C16 C17 C18 N19 176.2(14) . . . . ?
C17 C18 N19 C20 178.8(14) . . . . ?
C18 N19 C20 C21 149.2(16) . . . . ?
N19 C20 C21 N22 37.4(13) . . . . ?
C20 C21 N22 C23 146.3(12) . . . . ?
C21 N22 C23 C24 179.8(12) . . . . ?
N22 C23 C24 C25 174.4(14) . . . . ?
N22 C23 C24 C29 -9.0(16) . . . . ?
C23 C24 C25 C26 178.8(14) . . . . ?
C23 C24 C29 C28 -177.2(14) . . . . ?
C23 C24 C29 O30 -0.7(16) . . . . ?
C24 C25 C26 C27 -0.2(19) . . . . ?
C24 C29 C28 C27 -3.0(17) . . . . ?
C24 C29 C28 O281 -179.3(12) . . . . ?
C25 C26 C27 C28 -3(2) . . . . ?
C26 C27 C28 O281 -179.2(13) . . . . ?
C26 C27 C28 C29 5(2) . . . . ?
C27 C28 O281 C282 8.2(18) . . . . ?
C27 C28 C29 O30 -179.4(16) . . . . ?
O31 C32 C37 C36 176(3) . . . . ?
O31 C32 C37 C38 -5(5) . . . . ?
O31 C32 C33A O331 9(5) . . . . ?
O31 C32 C33A C34 -176(3) . . . . ?
O331 C33A C32 C37 -174.6(17) . . . . ?
O331 C33A C34 C35 174.3(18) . . . . ?
C37 C32 C33A C34 0(3) . . . . ?
C37 C36 C35 C34 0(3) . . . . ?
C37 C38 N39 C40 172(5) . . . . ?
C32 C33A C34 C35 0(3) . . . . ?
C33A C34 C35 C36 -0(3) . . . . ?
C38 N39 C40 C41 165(5) . . . . ?
N39 C40 C41 N42 25(5) . . . . ?
C40 C41 N42 C43 163(4) . . . . ?
C41 N42 C43 C44 174(4) . . . . ?
N42 C43 C44 C45 174(4) . . . . ?
N42 C43 C44 C49 -2(6) . . . . ?
C43 C44 C45 C46 -176(2) . . . . ?
C43 C44 C49 C48B 176(3) . . . . ?
C43 C44 C49 O50 4(5) . . . . ?
C44 C45 C46 C47 -0(3) . . . . ?
C44 C49 C48B C47 -0(3) . . . . ?
C45 C46 C47 C48B -0(3) . . . . ?
C46 C47 C48B C49 0(3) . . . . ?
C47 C48B C49 O50 173(2) . . . . ?
O31A C32A C37A C36A 173.7(11) . . . . ?
O31A C32A C37A C38A -10(2) . . . . ?
O31A C32A C33B C34A -174.3(10) . . . . ?
O31A C32A C33B O3 7.1(18) . . . . ?
C37A C32A C33B C34A 0.0(13) . . . . ?
C37A C32A C33B O3 -178.6(7) . . . . ?
C37A C36A C35A C34A -0.0(12) . . . . ?
C37A C38A N39A C4 -165(3) . . . . ?
C37A C38A N39A C2 167(3) . . . . ?
C32A C33B C34A C35A -0.0(12) . . . . ?
C32A C33B O3 C3 -173.9(14) . . . . ?
C33B C34A C35A C36A -0.0(12) . . . . ?
C38A N39A C4 C5 -150(4) . . . . ?
C38A N39A C2 C1 152(4) . . . . ?
N39A C4 C5 N42A -61(3) . . . . ?
N39A C2 C1 N42A 42(4) . . . . ?
C4 C5 N42A C1 -56(5) . . . . ?
C4 C5 N42A C43A -148(3) . . . . ?
C1 N42A C43A C44A 170(4) . . . . ?
N42A C43A C44A C45A 178(3) . . . . ?
N42A C43A C44A C49A 0(4) . . . . ?
C43A C44A C45A C46A -178.1(16) . . . . ?
C43A C44A C49A C48C 178.0(16) . . . . ?
C43A C44A C49A O50A 2(3) . . . . ?
C44A C45A C46A C47A -0.0(15) . . . . ?
C44A C49A C48C C47A 0.0(15) . . . . ?
C45A C46A C47A C48C 0.0(15) . . . . ?
C46A C47A C48C C49A -0.0(16) . . . . ?
C47A C48C C49A O50A 176.4(15) . . . . ?

loop_
_restr_distance_atom_site_label_1
_restr_distance_atom_site_label_2
_restr_distance_site_symmetry_2
_restr_distance_target
_restr_distance_target_weight_param
_restr_distance_diff
O331 C332 1 1.4000 0.0200 0.0034
C33A O331 1 1.3500 0.0200 -0.0114
C41 C40 1 1.4570 0.0100 0.0005
C1 C4 1 1.4570 0.0100 0.0006
C2 C1 1 1.4570 0.0100 -0.0003

loop_
_restr_equal_distance_atom_site_label_1
_restr_equal_distance_atom_site_label_2
_restr_equal_distance_site_symmetry_2
_restr_equal_distance_class_id
O31 C37 1 24
O31 C32 1 1
O31 C33A 1 25
O331 C332 1 2
O331 C32 1 26
O331 C33A 1 3
O331 C34 1 27
C332 C33A 1 28
C37 C32 1 4
C37 C33A 1 29
C37 C35 1 30
C37 C36 1 5
C37 C38 1 6
C37 N39 1 31
C32 C33A 1 7
C32 C34 1 32
C32 C36 1 33
C32 C38 1 34
C33A C34 1 8
C33A C35 1 35
C34 C35 1 9
C34 C36 1 36
C35 C36 1 10
C36 C38 1 37
C38 N39 1 11
C38 C40 1 38
N39 C40 1 12
N39 C41 1 39
C40 C41 1 13
C40 N42 1 40
C41 N42 1 14
C41 C43 1 41
N42 C43 1 15
N42 C44 1 42
C43 C44 1 16
C43 C45 1 43
C43 C49 1 44
C44 C45 1 17
C44 C46 1 45
C44 C48B 1 46
C44 C49 1 18
C44 O50 1 47
C45 C46 1 19
C45 C47 1 48
C45 C49 1 49
C46 C47 1 20
C46 C48B 1 50
C47 C48B 1 21
C47 C49 1 51
C48B C49 1 22
C48B O50 1 52
C49 O50 1 23
O31A C37A 1 24
O31A C32A 1 1
O31A C33B 1 25
C37A C32A 1 4
C37A C33B 1 29
C37A C35A 1 30
C37A C36A 1 5
C37A C38A 1 6
C37A N39A 1 31
C32A C33B 1 7
C32A C34A 1 32
C32A C36A 1 33
C32A C38A 1 34
C33B C34A 1 8
C33B C35A 1 35
C34A C35A 1 9
C34A C36A 1 36
C35A C36A 1 10
C36A C38A 1 37
C38A N39A 1 11
C38A C4 1 38
O3 C32A 1 26
O3 C33B 1 3
O3 C34A 1 27
O3 C3 1 2
N39A C4 1 12
N39A C1 1 39
C3 C33B 1 28
C4 C1 1 13
C4 N42A 1 40
C1 N42A 1 14
C1 C43A 1 41
N42A C43A 1 15
N42A C44A 1 42
C43A C44A 1 16
C43A C45A 1 43
C43A C49A 1 44
C44A C45A 1 17
C44A C46A 1 45
C44A C48C 1 46
C44A C49A 1 18
C44A O50A 1 47
C45A C46A 1 19
C45A C47A 1 48
C45A C49A 1 49
C46A C47A 1 20
C46A C48C 1 50
C47A C48C 1 21
C47A C49A 1 51
C48C C49A 1 22
C48C O50A 1 52
C49A O50A 1 23

loop_
_restr_equal_distance_class_class_id
_restr_equal_distance_class_target_weight_param
_restr_equal_distance_class_average
_restr_equal_distance_class_esd
_restr_equal_distance_class_diff_max
1 0.0200 1.4117 0.0015 0.0015
2 0.0200 1.4053 0.0087 0.0087
3 0.0200 1.3722 0.0107 0.0107
4 0.0200 1.3900 0.0000 0.0000
5 0.0200 1.3900 0.0000 0.0000
6 0.0200 1.4679 0.0018 0.0018
7 0.0200 1.3900 0.0000 0.0000
8 0.0200 1.3900 0.0000 0.0000
9 0.0200 1.3900 0.0000 0.0000
10 0.0200 1.3900 0.0000 0.0000
11 0.0200 1.2767 0.0038 0.0038
12 0.0200 1.4703 0.0013 0.0013
13 0.0200 1.4564 0.0000 0.0000
14 0.0200 1.4409 0.0013 0.0013
15 0.0200 1.2893 0.0061 0.0061
16 0.0200 1.4272 0.0047 0.0047
17 0.0200 1.3900 0.0000 0.0000
18 0.0200 1.3900 0.0000 0.0000
19 0.0200 1.3900 0.0000 0.0000
20 0.0200 1.3900 0.0000 0.0000
21 0.0200 1.3900 0.0000 0.0000
22 0.0200 1.3900 0.0000 0.0000
23 0.0200 1.3292 0.0114 0.0114
24 0.0400 2.4565 0.0282 0.0282
25 0.0400 2.3915 0.0289 0.0289
26 0.0400 2.3478 0.0043 0.0043
27 0.0400 2.4325 0.0227 0.0227
28 0.0400 2.3475 0.0433 0.0433
29 0.0400 2.4076 0.0000 0.0000
30 0.0400 2.4076 0.0000 0.0000
31 0.0400 2.4707 0.0038 0.0038
32 0.0400 2.4076 0.0000 0.0000
33 0.0400 2.4076 0.0000 0.0000
34 0.0400 2.4882 0.0034 0.0034
35 0.0400 2.4076 0.0000 0.0000
36 0.0400 2.4076 0.0000 0.0000
37 0.0400 2.4613 0.0060 0.0060
38 0.0400 2.3147 0.0166 0.0166
39 0.0400 2.3598 0.0183 0.0183
40 0.0400 2.4381 0.0037 0.0037
41 0.0400 2.4086 0.0242 0.0242
42 0.0400 2.4313 0.0007 0.0007
43 0.0400 2.3896 0.0063 0.0063
44 0.0400 2.4862 0.0129 0.0129
45 0.0400 2.4076 0.0000 0.0000
46 0.0400 2.4076 0.0000 0.0000
47 0.0400 2.4221 0.0057 0.0057
48 0.0400 2.4076 0.0000 0.0000
49 0.0400 2.4076 0.0000 0.0000
50 0.0400 2.4076 0.0000 0.0000
51 0.0400 2.4076 0.0000 0.0000
52 0.0400 2.2781 0.0125 0.0125

loop_
_restr_U_iso_atom_site_label
_restr_U_iso_weight_param
C26 0.0050
O31 0.0040
O331 0.0050
C332 0.0050
C33A 0.0050
C34 0.0050
C35 0.0050
C36 0.0050
C38 0.0050
C40 0.0050
C44 0.0050
C45 0.0050
C46 0.0050
C47 0.0050
O50 0.0040
O31A 0.0040
O50A 0.0040

loop_
_restr_rigu_atom_site_label_1
_restr_rigu_atom_site_label_2
_restr_rigu_target_weight_param
_restr_rigu_u13_diff
_restr_rigu_u23_diff
_restr_rigu_u33_diff
O11 C12 0.004000 -0.000158 0.001039 -0.000599
O11 C13 0.004000 0.001825 0.001627 -0.006620
O11 C17 0.004000 -0.004937 0.000863 -0.004549
C12 C13 0.004000 0.001192 -0.002978 -0.000100
C12 C14 0.004000 0.001284 -0.000070 -0.003731
C12 C16 0.004000 -0.006129 -0.001180 -0.005398
C12 C17 0.004000 0.000502 0.001914 -0.000267
C12 C18 0.004000 0.004162 0.000507 0.003590
C13 C14 0.004000 -0.001231 0.000021 0.000490
C13 C15 0.004000 -0.004961 0.000473 -0.005192
C13 C17 0.004000 0.008288 0.002833 0.003395
C14 C15 0.004000 0.001192 0.001300 0.000501
C14 C16 0.004000 0.008237 0.002267 0.003624
C15 C16 0.004000 0.001178 -0.000860 -0.000402
C15 C17 0.004000 0.001026 -0.002586 0.004012
C16 C17 0.004000 -0.001255 0.000891 -0.000283
C16 C18 0.004000 0.008339 -0.006819 0.002304
C17 C18 0.004000 0.003735 -0.002397 0.002223
C17 N19 0.004000 0.002994 -0.007694 0.001432
C18 N19 0.004000 0.000767 -0.002055 0.001373
C18 C20 0.004000 0.005397 0.001593 0.000773
N19 C20 0.004000 -0.004072 -0.000951 -0.000517
N19 C21 0.004000 0.006618 0.000563 0.005576
C20 C21 0.004000 0.004481 0.001377 0.000396
C20 N22 0.004000 0.006161 0.006652 0.003184
C21 N22 0.004000 0.000093 0.000863 0.002267
C21 C23 0.004000 0.012110 0.003875 -0.000618
N22 C23 0.004000 -0.001528 0.006008 -0.001683
N22 C24 0.004000 0.004062 0.001634 -0.002679
C23 C24 0.004000 0.000576 0.006458 0.001775
C23 C25 0.004000 0.002929 0.001909 -0.001122
C23 C29 0.004000 -0.019375 0.003465 -0.001817
C24 C25 0.004000 0.001058 -0.004087 0.000864
C24 C26 0.004000 -0.007681 0.003760 -0.014165
C24 C28 0.004000 -0.014452 0.009820 0.001875
C24 C29 0.004000 -0.001138 -0.003165 -0.001439
C24 O30 0.004000 0.001545 0.001619 0.008496
C25 C26 0.004000 -0.002597 -0.001783 -0.001341
C25 C27 0.004000 -0.008458 0.019297 -0.000754
C25 C29 0.004000 0.003054 0.005072 0.006089
C26 C27 0.004000 0.001143 -0.002267 -0.000302
C26 C28 0.004000 0.003478 -0.006482 0.015623
C27 C28 0.004000 -0.002190 0.001926 0.000484
C27 O281 0.004000 -0.006934 0.004905 0.004180
C27 C29 0.004000 -0.003083 0.004727 0.005734
C28 O281 0.004000 -0.002534 -0.000102 -0.000820
C28 C282 0.004000 -0.013414 0.001735 -0.001664
C28 C29 0.004000 -0.002510 -0.000051 -0.001122
C28 O30 0.004000 -0.002463 0.001759 0.010661
O281 C282 0.004000 -0.003136 -0.002811 -0.001083
O281 C29 0.004000 -0.012131 -0.003302 0.000587
C29 O30 0.004000 0.000484 0.003103 0.002054
O31 C37 0.004000 0.000061 0.000055 -0.001308
O31 C32 0.004000 0.000258 -0.000970 -0.000439
O31 C33A 0.004000 -0.000423 0.000389 -0.003186
O331 C332 0.004000 -0.000081 0.000195 -0.001197
O331 C32 0.004000 0.001375 0.000253 -0.000824
O331 C33A 0.004000 -0.000392 0.000085 -0.001269
O331 C34 0.004000 -0.000510 -0.000202 -0.003641
C332 C33A 0.004000 0.000744 0.000977 0.000048
C37 C32 0.004000 -0.000126 0.000672 -0.000425
C37 C33A 0.004000 0.001939 -0.001234 -0.000420
C37 C35 0.004000 -0.001154 -0.000679 -0.001131
C37 C36 0.004000 -0.000691 0.000210 -0.000657
C37 C38 0.004000 0.000210 -0.000495 -0.000601
C37 N39 0.004000 -0.001390 0.002674 -0.003163
C32 C33A 0.004000 -0.000720 -0.000204 -0.000095
C32 C34 0.004000 -0.000507 0.001171 -0.003709
C32 C36 0.004000 0.000509 0.001511 -0.001879
C32 C38 0.004000 0.000226 0.000222 -0.000745
C33A C34 0.004000 0.000193 0.000100 -0.001266
C33A C35 0.004000 -0.000884 -0.000494 -0.001909
C34 C35 0.004000 -0.000793 -0.000156 0.000545
C34 C36 0.004000 0.001130 -0.000128 0.002765
C35 C36 0.004000 0.000358 0.000458 0.000322
C36 C38 0.004000 0.000973 0.000129 -0.000843
C38 N39 0.004000 -0.000975 0.001222 -0.000822
C38 C40 0.004000 0.000602 -0.000499 -0.005675
N39 C40 0.004000 -0.001252 -0.000536 -0.002196
N39 C41 0.004000 0.002391 0.001809 -0.004457
C40 C41 0.004000 0.000456 -0.002104 0.000799
C40 N42 0.004000 -0.001591 0.005570 0.002282
C41 N42 0.004000 -0.001273 0.001975 0.000098
C41 C43 0.004000 0.004609 -0.003984 0.004119
N42 C43 0.004000 -0.000700 0.000565 0.000819
N42 C44 0.004000 0.000398 -0.000813 0.003749
C43 C44 0.004000 0.000158 0.001513 0.000692
C43 C45 0.004000 0.001123 0.001352 0.002355
C43 C49 0.004000 -0.000499 -0.000229 0.001591
C44 C45 0.004000 -0.000491 -0.000360 0.000439
C44 C46 0.004000 -0.000629 -0.000532 -0.002286
C44 C48B 0.004000 -0.003630 -0.000543 -0.000416
C44 C49 0.004000 -0.000390 -0.002709 0.000847
C44 O50 0.004000 0.000316 0.000744 0.003014
C45 C46 0.004000 0.000096 0.000041 -0.002059
C45 C47 0.004000 -0.001450 0.000811 -0.002065
C45 C49 0.004000 -0.000602 -0.001876 0.002035
C46 C47 0.004000 0.000007 -0.000108 0.000516
C46 C48B 0.004000 -0.000009 -0.000423 0.001513
C47 C48B 0.004000 0.001155 0.000573 0.001084
C47 C49 0.004000 -0.000582 0.001141 0.003382
C48B C49 0.004000 -0.000332 -0.000079 -0.000209
C48B O50 0.004000 0.000591 0.004083 0.004362
C49 O50 0.004000 -0.000114 -0.001921 0.001418
O31A C37A 0.004000 0.000442 0.000140 -0.002675
O31A C32A 0.004000 -0.000519 0.001645 -0.001385
O31A C33B 0.004000 -0.003542 0.003004 -0.002576
C37A C32A 0.004000 -0.000391 -0.000447 0.000544
C37A C33B 0.004000 -0.003271 0.002358 0.000201
C37A C35A 0.004000 0.003655 0.001019 -0.006104
C37A C36A 0.004000 0.001341 0.001171 0.000406
C37A C38A 0.004000 0.000312 -0.000312 0.000147
C37A N39A 0.004000 0.001298 -0.006440 0.007177
C32A C33B 0.004000 0.000568 0.000030 0.000304
C32A C34A 0.004000 0.003031 0.002013 -0.005088
C32A C36A 0.004000 -0.004128 0.001695 -0.002482
C32A C38A 0.004000 -0.004572 -0.002823 0.000942
C32A O3 0.004000 -0.003577 0.005693 0.003000
C33B C34A 0.004000 0.001049 0.000941 0.000027
C33B C35A 0.004000 -0.003639 0.000547 -0.003342
C33B O3 0.004000 -0.003081 0.002315 0.000394
C33B C3 0.004000 -0.009215 -0.003693 0.001389
C34A C35A 0.004000 -0.000823 0.001206 -0.000935
C34A C36A 0.004000 -0.004610 -0.000244 -0.000428
C34A O3 0.004000 -0.004917 0.001190 -0.000269
C35A C36A 0.004000 -0.000127 0.000028 0.000395
C36A C38A 0.004000 0.003358 0.000736 0.006446
C38A N39A 0.004000 0.002370 -0.000742 0.001189
O3 C3 0.004000 0.002632 -0.000044 0.000827
N42A C43A 0.004000 0.000146 0.000663 0.000770
N42A C44A 0.004000 0.003097 0.002113 -0.003180
C43A C44A 0.004000 0.001065 0.001358 0.001575
C43A C45A 0.004000 0.005881 0.005602 -0.005386
C43A C49A 0.004000 0.011484 -0.005359 0.000909
C44A C45A 0.004000 -0.002366 0.000686 0.001263
C44A C46A 0.004000 0.004369 0.007160 -0.008012
C44A C48C 0.004000 0.015703 -0.007467 -0.001659
C44A C49A 0.004000 0.001753 0.000064 -0.000676
C44A O50A 0.004000 -0.011467 0.000071 0.005253
C45A C46A 0.004000 0.000222 0.001086 -0.000745
C45A C47A 0.004000 0.012843 -0.007285 -0.000124
C45A C49A 0.004000 -0.007293 -0.004927 0.009352
C46A C47A 0.004000 0.002977 0.000377 -0.000141
C46A C48C 0.004000 -0.004419 -0.005390 0.007986
C47A C48C 0.004000 0.000414 0.000571 0.000479
C47A C49A 0.004000 0.003751 -0.005814 0.006995
C48C C49A 0.004000 0.003008 -0.000919 -0.002379
C48C O50A 0.004000 0.012620 -0.006972 0.013341
C49A O50A 0.004000 0.002093 0.001329 -0.002243
